data_4315150
loop_
_publ_author_name
'Stefan Hoffmann'
'Deepa Kasinathan'
'Thomas F. F\"assler'

_publ_contact_author 'Thomas F. Faessler'
_publ_contact_author_email thomas.faessler@lrz.tum.de
_publ_contact_author_fax '++49-89 28913186'
_publ_contact_author_phone '++49-89 28913131'
_publ_section_title
;
 Single Crystals of Rb4C60: Synthesis and Structure Determination
;
_journal_name_full 'Inorganic Chemistry'
_journal_page_first 2577
_journal_page_last 2579
_journal_paper_doi 10.1021/ic902168u
_journal_volume 49
_journal_year 2010
_chemical_formula_sum 'C120 Rb8'
_chemical_formula_weight 2124.96
_chemical_name_systematic
;
 ?
;
_space_group_IT_number 139
_symmetry_cell_setting tetragonal
_symmetry_space_group_name_Hall '-I 4 2'
_symmetry_space_group_name_H-M 'I 4/m m m'
_atom_sites_solution_primary direct
_atom_sites_solution_secondary difmap
_audit_creation_date 2009-10-01T11:34:51-00:00
_audit_creation_method 'WinGX routine CIF_UPDATE'
_cell_angle_alpha 90
_cell_angle_beta 90
_cell_angle_gamma 90
_cell_formula_units_Z 1
_cell_length_a 11.9783(17)
_cell_length_b 11.9783(17)
_cell_length_c 11.035(2)
_cell_measurement_temperature 293(2)
_cell_volume 1583.3(4)
_computing_structure_refinement 'SHELXL-97 (Sheldrick, 1997)'
_diffrn_ambient_temperature 293(2)
_diffrn_measured_fraction_theta_full 0.984
_diffrn_measured_fraction_theta_max 0.984
_diffrn_measurement_details
;
scan:
    Number of images: 180
         Image width: 1.0000
            Exp time: 30.0000 min
       Rotation axis: Phi

;
_diffrn_measurement_device 'STOE IPDS 1'
_diffrn_radiation_monochromator graphite
_diffrn_radiation_type MoK\a
_diffrn_radiation_wavelength 0.71073
_diffrn_reflns_av_R_equivalents 0.1088
_diffrn_reflns_av_unetI/netI 0.0444
_diffrn_reflns_limit_h_max 14
_diffrn_reflns_limit_h_min -14
_diffrn_reflns_limit_k_max 14
_diffrn_reflns_limit_k_min -14
_diffrn_reflns_limit_l_max 13
_diffrn_reflns_limit_l_min -13
_diffrn_reflns_number 4073
_diffrn_reflns_theta_full 24.99
_diffrn_reflns_theta_max 24.99
_diffrn_reflns_theta_min 2.4
_diffrn_source_current 40.0000
_diffrn_source_power 2.0000
_diffrn_source_voltage 50.0000
_exptl_absorpt_coefficient_mu 6.201
_exptl_absorpt_correction_T_max 0.9766
_exptl_absorpt_correction_T_min 0.6147
_exptl_absorpt_correction_type numerical
_exptl_absorpt_process_details 'STOE X-RED 1.22'
_exptl_crystal_colour 'metallic dark black'
_exptl_crystal_density_diffrn 2.229
_exptl_crystal_density_method 'not measured'
_exptl_crystal_description needle
_exptl_crystal_F_000 1016
_exptl_crystal_size_max 0.100
_exptl_crystal_size_mid 0.010
_exptl_crystal_size_min 0.010
_refine_diff_density_max 0.434
_refine_diff_density_min -0.433
_refine_diff_density_rms 0.092
_refine_ls_extinction_method none
_refine_ls_goodness_of_fit_ref 1.026
_refine_ls_hydrogen_treatment noref
_refine_ls_matrix_type full
_refine_ls_number_parameters 39
_refine_ls_number_reflns 428
_refine_ls_number_restraints 0
_refine_ls_restrained_S_all 1.026
_refine_ls_R_factor_all 0.0544
_refine_ls_R_factor_gt 0.0363
_refine_ls_shift/su_max 0
_refine_ls_shift/su_mean 0
_refine_ls_structure_factor_coef Fsqd
_refine_ls_weighting_details 'calc w=1/[\s^2^(Fo^2^)+(0.0506P)^2^+0.0000P] where P=(Fo^2^+2Fc^2^)/3'
_refine_ls_weighting_scheme calc
_refine_ls_wR_factor_ref 0.0905
_reflns_number_gt 321
_reflns_number_total 428
_reflns_threshold_expression >2sigma(I)
_cod_data_source_file ic902168u_si_002.cif
_cod_data_source_block i4mmm
_cod_database_code 4315150

loop_
_symmetry_equiv_pos_as_xyz
'x, y, z'
'-x, -y, z'
'-y, x, z'
'y, -x, z'
'-x, y, -z'
'x, -y, -z'
'y, x, -z'
'-y, -x, -z'
'x+1/2, y+1/2, z+1/2'
'-x+1/2, -y+1/2, z+1/2'
'-y+1/2, x+1/2, z+1/2'
'y+1/2, -x+1/2, z+1/2'
'-x+1/2, y+1/2, -z+1/2'
'x+1/2, -y+1/2, -z+1/2'
'y+1/2, x+1/2, -z+1/2'
'-y+1/2, -x+1/2, -z+1/2'
'-x, -y, -z'
'x, y, -z'
'y, -x, -z'
'-y, x, -z'
'x, -y, z'
'-x, y, z'
'-y, -x, z'
'y, x, z'
'-x+1/2, -y+1/2, -z+1/2'
'x+1/2, y+1/2, -z+1/2'
'y+1/2, -x+1/2, -z+1/2'
'-y+1/2, x+1/2, -z+1/2'
'x+1/2, -y+1/2, z+1/2'
'-x+1/2, y+1/2, z+1/2'
'-y+1/2, -x+1/2, z+1/2'
'y+1/2, x+1/2, z+1/2'

loop_
_atom_site_label
_atom_site_fract_x
_atom_site_fract_y
_atom_site_fract_z
_atom_site_U_iso_or_equiv
_atom_site_adp_type
_atom_site_calc_flag
_atom_site_refinement_flags
_atom_site_occupancy
_atom_site_disorder_assembly
_atom_site_disorder_group
_atom_site_type_symbol
C1 0 0.0596(10) 0.3156(11) 0.0364(18) Uani d SP 0.5 . . C
C2 0.0575(13) 0.2904(11) 0 0.0364(18) Uani d SP 0.5 . . C
C3 0.2920(12) 0 0.0628(11) 0.0364(18) Uani d SP 0.5 . . C
C4 0.0967(8) 0.1206(8) 0.2754(6) 0.0305(11) Uani d P 0.5 . . C
C5 0.1221(11) 0.2519(12) 0.1047(9) 0.0305(11) Uani d P 0.5 . . C
C6 0.2542(11) 0.0966(9) 0.1302(11) 0.0305(11) Uani d P 0.5 . . C
C7 0.0612(11) 0.2156(10) 0.2082(9) 0.0305(11) Uani d P 0.5 . . C
C8 0.2184(7) 0.1920(8) 0.0649(6) 0.0305(11) Uani d P 0.5 . . C
C9 0.1928(10) 0.0608(11) 0.2366(9) 0.0305(11) Uani d P 0.5 . . C
Rb 0.21447(9) 0.5 0 0.0391(3) Uani d S 1 . . Rb

loop_
_atom_site_aniso_label
_atom_site_aniso_U_11
_atom_site_aniso_U_22
_atom_site_aniso_U_33
_atom_site_aniso_U_12
_atom_site_aniso_U_13
_atom_site_aniso_U_23
C1 0.044(4) 0.032(4) 0.033(4) 0 0 -0.003(5)
C2 0.044(4) 0.032(4) 0.033(4) 0 0 -0.003(5)
C3 0.044(4) 0.032(4) 0.033(4) 0 0 -0.003(5)
C4 0.032(2) 0.030(2) 0.029(2) -0.0062(18) -0.0114(19) -0.0022(17)
C5 0.032(2) 0.030(2) 0.029(2) -0.0062(18) -0.0114(19) -0.0022(17)
C6 0.032(2) 0.030(2) 0.029(2) -0.0062(18) -0.0114(19) -0.0022(17)
C7 0.032(2) 0.030(2) 0.029(2) -0.0062(18) -0.0114(19) -0.0022(17)
C8 0.032(2) 0.030(2) 0.029(2) -0.0062(18) -0.0114(19) -0.0022(17)
C9 0.032(2) 0.030(2) 0.029(2) -0.0062(18) -0.0114(19) -0.0022(17)
Rb 0.0514(7) 0.0336(6) 0.0323(5) 0 0 0

loop_
_atom_type_symbol
_atom_type_description
_atom_type_scat_dispersion_real
_atom_type_scat_dispersion_imag
_atom_type_scat_source
C C 0.0033 0.0016 'International Tables Vol C Tables 4.2.6.8 and 6.1.1.4'
Rb Rb -0.9393 2.9676 'International Tables Vol C Tables 4.2.6.8 and 6.1.1.4'

loop_
_geom_angle_atom_site_label_1
_geom_angle_atom_site_label_2
_geom_angle_atom_site_label_3
_geom_angle
_geom_angle_site_symmetry_1
_geom_angle_site_symmetry_3
_geom_angle_publ_flag
C1 C1 C4 120.5(6) 2 22 ?
C1 C4 C9 119.3(9) . . ?
C4 C9 C9 120.2(6) . 21 ?
C1 C4 C7 109.1(10) . . ?
C4 C1 C4 107.2(4) . . ?
C4 C7 C7 107.4(6) . 22 ?
C2 C2 C5 121.9(7) 5 . ?
C2 C5 C7 117.2(12) . . ?
C5 C7 C7 120.9(7) . 22 ?
C2 C5 C8 110.0(8) . . ?
C5 C8 C8 107.9(6) . 18 ?
C5 C2 C5 104.1(14) . 18 ?
C3 C3 C6 120.9(6) 18 . ?
C3 C6 C8 118.6(10) . . ?
C6 C8 C8 120.6(6) . 18 ?
C3 C6 C9 109.7(9) . . ?
C6 C9 C9 107.2(8) . 21 ?
C6 C3 C6 106.1(13) . 21 ?
C4 C9 C6 120.3(12) . . ?
C9 C6 C8 119.8(13) . . ?
C6 C8 C5 119.5(7) . . ?
C8 C5 C7 120.5(13) . . ?
C5 C7 C4 120.6(13) . . ?
C7 C4 C9 119.2(7) . . ?

loop_
_geom_bond_atom_site_label_1
_geom_bond_atom_site_label_2
_geom_bond_site_symmetry_2
_geom_bond_distance
_geom_bond_publ_flag
C1 C1 2 1.43(2) ?
C1 C4 22 1.439(11) ?
C1 C4 . 1.439(11) ?
C1 Rb 27_455 3.386(12) ?
C2 C2 5 1.38(3) ?
C2 C5 . 1.466(17) ?
C2 C5 18 1.466(17) ?
C2 Rb . 3.137(15) ?
C3 C3 18 1.39(3) ?
C3 C6 . 1.449(16) ?
C3 C6 21 1.449(16) ?
C3 Rb 3_655 3.645(10) ?
C3 Rb 19 3.645(10) ?
C4 C9 . 1.422(16) ?
C4 C7 . 1.424(13) ?
C4 Rb 27_455 3.374(8) ?
C4 Rb 25 3.653(9) ?
C5 C7 . 1.422(14) ?
C5 C8 . 1.427(17) ?
C5 Rb . 3.375(13) ?
C6 C8 . 1.417(13) ?
C6 C9 . 1.450(15) ?
C6 Rb 3_655 3.567(14) ?
C7 C7 22 1.47(3) ?
C7 Rb 27_455 3.407(12) ?
C8 C8 18 1.432(14) ?
C8 Rb 3_655 3.459(8) ?
C9 C9 21 1.46(3) ?
C9 Rb 25 3.196(11) ?
